data_4109628
loop_
_publ_author_name
'Hiroshi Ito'
'Daichi Suzuki'
'Harutaka Watanabe'
'Hisaaki Tanaka'
'Shin-ichi Kuroda'
'Masamichi Umemiya'
'Norihito Kobayashi'
'Makoto Goto'
'Ken-ichi Sugiura'
'Hitoshi Miyasaka'
'Shinya Takaishi'
'Takashi Kajiwara'
'Masahiro Yamashita'
'Eiji Ohmichi'
'Toshihito Osada'

_publ_section_title
;
 Metal-Insulator Transition of Charge-Transfer Salts Based on
 Unsymmetrical Donor DMET and Metal Halide Anions (DMET)4(MCl4)(TCE)2 (M =
 Mn, Co, Cu, Zn; TCE = 1,1,2-trichloroethane)
;
_journal_name_full 'Journal of the American Chemical Society'
_journal_page_first 8510
_journal_page_last 8518
_journal_paper_doi 10.1021/ja070672q
_journal_volume 129
_journal_year 2007
_chemical_formula_moiety 'C44 H46 Cl10 Mn S16 Se8 '
_chemical_formula_sum 'C44 H46 Cl10 Mn S16 Se8'
_chemical_formula_weight 2128.96
_space_group_IT_number 1
_symmetry_cell_setting triclinic
_symmetry_Int_Tables_number 1
_symmetry_space_group_name_Hall 'P 1'
_symmetry_space_group_name_H-M 'P 1'
_cell_angle_alpha 82.10(2)
_cell_angle_beta 88.22(2)
_cell_angle_gamma 84.79(1)
_cell_formula_units_Z 1
_cell_length_a 8.884(8)
_cell_length_b 10.569(2)
_cell_length_c 18.114(2)
_cell_measurement_reflns_used 25
_cell_measurement_temperature 113.1
_cell_measurement_theta_max 17.1
_cell_measurement_theta_min 15.1
_cell_volume 1677.4(16)
_computing_cell_refinement WinAFC
_computing_data_collection WinAFC
_computing_data_reduction CrystalStructure
_computing_publication_material 'CrystalStructure 3.6.0'
_computing_structure_refinement SHELXL
_computing_structure_solution SHELXS97
_diffrn_measured_fraction_theta_full 0.9982
_diffrn_measured_fraction_theta_max 0.9982
_diffrn_measurement_device_type 'Rigaku AFC7R'
_diffrn_measurement_method \w-2\q
_diffrn_radiation_type 'Mo K\a'
_diffrn_radiation_wavelength 0.7107
_diffrn_reflns_limit_h_max 11
_diffrn_reflns_limit_h_min -6
_diffrn_reflns_limit_k_max 13
_diffrn_reflns_limit_k_min -13
_diffrn_reflns_limit_l_max 23
_diffrn_reflns_limit_l_min -23
_diffrn_reflns_number 9384
_diffrn_reflns_theta_full 27.50
_diffrn_reflns_theta_max 27.50
_diffrn_standards_decay_% 0.00
_diffrn_standards_interval_count 0
_diffrn_standards_number 3
_exptl_absorpt_coefficient_mu 5.468
_exptl_absorpt_correction_T_max 0.335
_exptl_absorpt_correction_T_min 0.222
_exptl_absorpt_correction_type psi-scans
_exptl_absorpt_process_details '(North, Phillips & Mathews, 1968)'
_exptl_crystal_colour black
_exptl_crystal_density_diffrn 2.107
_exptl_crystal_description block
_exptl_crystal_F_000 1033.00
_exptl_crystal_size_max 0.20
_exptl_crystal_size_mid 0.20
_exptl_crystal_size_min 0.20
_refine_diff_density_max 0.92
_refine_diff_density_min -0.80
_refine_ls_extinction_method none
_refine_ls_goodness_of_fit_ref 1.024
_refine_ls_hydrogen_treatment refall
_refine_ls_number_parameters 713
_refine_ls_number_reflns 9384
_refine_ls_R_factor_gt 0.0300
_refine_ls_shift/su_max 0.0010
_refine_ls_structure_factor_coef Fsqd
_refine_ls_weighting_details 'w = 1/[\s^2^(Fo^2^)+(0.0360P)^2^+5.4857P] where P=(Fo^2^+2Fc^2^)/3'
_refine_ls_weighting_scheme calc
_refine_ls_wR_factor_ref 0.0820
_reflns_number_gt 8251
_reflns_number_total 9384
_reflns_threshold_expression F^2^>2.0\s(F^2^)
_cod_data_source_file ja070672qsi20070130_072456.cif
_cod_data_source_block '_DMET4MnCl4TCE2_4CD_-160'
_cod_original_cell_volume 1677(1)
_cod_original_formula_sum 'C44 H46 Cl10 Mn S16 Se8 '
_cod_database_code 4109628

loop_
_symmetry_equiv_pos_site_id
_symmetry_equiv_pos_as_xyz
1 +X,+Y,+Z

loop_
_atom_site_label
_atom_site_type_symbol
_atom_site_fract_x
_atom_site_fract_y
_atom_site_fract_z
_atom_site_U_iso_or_equiv
_atom_site_adp_type
_atom_site_occupancy
_atom_site_symmetry_multiplicity
_atom_site_calc_flag
_atom_site_refinement_flags
Se(1) Se 0.45389(7) 0.87172(6) 0.55968(4) 0.0114(2) Uani 1.00 1 d .
Se(2) Se 0.17105(7) 1.07903(6) 0.55069(4) 0.0116(2) Uani 1.00 1 d .
Se(3) Se 0.18162(7) 0.59681(6) 0.61950(4) 0.0121(2) Uani 1.00 1 d .
Se(4) Se -0.10018(7) 0.80491(6) 0.61025(4) 0.0120(2) Uani 1.00 1 d .
Se(5) Se 0.98651(7) 0.41425(6) 0.47987(4) 0.0116(2) Uani 1.00 1 d .
Se(6) Se 0.70129(7) 0.61810(6) 0.47280(4) 0.0116(2) Uani 1.00 1 d .
Se(7) Se 0.64867(7) 0.06004(6) 0.69903(4) 0.0117(2) Uani 1.00 1 d .
Se(8) Se 0.36330(7) 0.26308(6) 0.68966(4) 0.0115(2) Uani 1.00 1 d .
Mn(1) Mn 0.6276(1) 0.1172(1) 0.09389(6) 0.0146(2) Uani 1.00 1 d .
Cl(1) Cl 0.6227(2) 0.3399(1) 0.08636(9) 0.0209(3) Uani 1.00 1 d .
Cl(2) Cl 0.6230(2) 0.0108(2) 0.2165(1) 0.0189(4) Uani 1.00 1 d .
Cl(3) Cl 0.8630(2) 0.0548(2) 0.0357(1) 0.0209(3) Uani 1.00 1 d .
Cl(4) Cl 0.4100(2) 0.0570(2) 0.03810(9) 0.0188(3) Uani 1.00 1 d .
Cl(5) Cl 1.2270(2) 0.4920(2) 0.1441(1) 0.0230(3) Uani 1.00 1 d .
Cl(6) Cl 1.1610(3) 0.2310(2) 0.1954(1) 0.0315(5) Uani 1.00 1 d .
Cl(7) Cl 1.1524(3) 0.4351(2) -0.0261(1) 0.0354(5) Uani 1.00 1 d .
Cl(8) Cl 0.8824(2) -0.3469(2) 0.1224(1) 0.0244(4) Uani 1.00 1 d .
Cl(9) Cl 0.5541(2) -0.3504(2) 0.1328(1) 0.0270(4) Uani 1.00 1 d .
Cl(10) Cl 0.7294(2) -0.3556(2) -0.0362(1) 0.0251(4) Uani 1.00 1 d .
S(1) S 0.3521(2) 0.7069(2) 0.8979(1) 0.0164(4) Uani 1.00 1 d .
S(2) S 0.0412(2) 0.9420(2) 0.8930(1) 0.0156(4) Uani 1.00 1 d .
S(3) S 0.3777(2) 0.7975(2) 0.7372(1) 0.0120(4) Uani 1.00 1 d .
S(4) S 0.1166(2) 0.9891(2) 0.7328(1) 0.0126(4) Uani 1.00 1 d .
S(5) S 0.2418(2) 0.6866(2) 0.4376(1) 0.0116(4) Uani 1.00 1 d .
S(6) S -0.0198(2) 0.8776(2) 0.4317(1) 0.0131(4) Uani 1.00 1 d .
S(7) S 0.3225(2) 0.7384(2) 0.2773(1) 0.0159(4) Uani 1.00 1 d .
S(8) S 0.0011(2) 0.9632(2) 0.2716(1) 0.0183(4) Uani 1.00 1 d .
S(9) S 0.8721(2) 0.2483(2) 0.8209(1) 0.0160(4) Uani 1.00 1 d .
S(10) S 0.5607(2) 0.4799(2) 0.8109(1) 0.0142(4) Uani 1.00 1 d .
S(11) S 0.9041(2) 0.3331(2) 0.6592(1) 0.0125(4) Uani 1.00 1 d .
S(12) S 0.6409(2) 0.5244(2) 0.6517(1) 0.0131(4) Uani 1.00 1 d .
S(13) S 0.7130(2) 0.1518(2) 0.5184(1) 0.0120(4) Uani 1.00 1 d .
S(14) S 0.4497(2) 0.3427(2) 0.5112(1) 0.0131(4) Uani 1.00 1 d .
S(15) S 0.7937(2) 0.1968(2) 0.3599(1) 0.0163(4) Uani 1.00 1 d .
S(16) S 0.4804(2) 0.4271(2) 0.3494(1) 0.0151(4) Uani 1.00 1 d .
C(1) C 0.256(1) 0.7714(9) 0.9741(5) 0.035(2) Uani 1.00 1 d .
C(2) C 0.094(1) 0.8063(9) 0.9642(5) 0.037(2) Uani 1.00 1 d .
C(3) C 0.2786(8) 0.8110(7) 0.8218(4) 0.012(1) Uani 1.00 1 d .
C(4) C 0.1603(7) 0.8986(6) 0.8199(4) 0.009(1) Uani 1.00 1 d .
C(5) C 0.2652(7) 0.9177(6) 0.6849(4) 0.010(1) Uani 1.00 1 d .
C(6) C 0.2934(7) 0.9506(7) 0.6101(4) 0.011(1) Uani 1.00 1 d .
C(7) C 0.4111(8) 0.9702(7) 0.4665(4) 0.013(1) Uani 1.00 1 d .
C(8) C 0.2889(8) 1.0583(7) 0.4632(4) 0.013(1) Uani 1.00 1 d .
C(9) C 0.515(1) 0.9413(8) 0.4027(5) 0.019(2) Uani 1.00 1 d .
C(10) C 0.235(1) 1.1472(8) 0.3942(5) 0.020(2) Uani 1.00 1 d .
C(11) C 0.1179(9) 0.5303(7) 0.7748(4) 0.014(2) Uani 1.00 1 d .
C(12) C -0.1575(9) 0.7350(8) 0.7653(4) 0.015(2) Uani 1.00 1 d .
C(13) C 0.0651(8) 0.6161(7) 0.7074(4) 0.012(1) Uani 1.00 1 d .
C(14) C -0.0528(8) 0.7038(7) 0.7030(4) 0.012(1) Uani 1.00 1 d .
C(15) C 0.0636(8) 0.7250(7) 0.5605(4) 0.012(1) Uani 1.00 1 d .
C(16) C 0.0929(8) 0.7587(7) 0.4863(4) 0.012(1) Uani 1.00 1 d .
C(17) C 0.2001(8) 0.7729(7) 0.3509(4) 0.014(1) Uani 1.00 1 d .
C(18) C 0.0768(8) 0.8619(7) 0.3476(4) 0.013(1) Uani 1.00 1 d .
C(19) C 0.2770(8) 0.8788(7) 0.2105(4) 0.015(1) Uani 1.00 1 d .
C(20) C 0.1100(9) 0.9024(7) 0.1959(4) 0.021(2) Uani 1.00 1 d .
C(21) C 0.7955(8) 0.3382(7) 0.8940(4) 0.019(2) Uani 1.00 1 d .
C(22) C 0.6255(8) 0.3646(7) 0.8897(4) 0.016(2) Uani 1.00 1 d .
C(23) C 0.8033(8) 0.3492(6) 0.7431(4) 0.010(1) Uani 1.00 1 d .
C(24) C 0.6825(8) 0.4370(7) 0.7399(4) 0.012(1) Uani 1.00 1 d .
C(25) C 0.7930(7) 0.4536(6) 0.6048(4) 0.012(1) Uani 1.00 1 d .
C(26) C 0.8224(7) 0.4884(7) 0.5311(4) 0.009(1) Uani 1.00 1 d .
C(27) C 0.9373(7) 0.5114(7) 0.3865(4) 0.011(1) Uani 1.00 1 d .
C(28) C 0.8166(8) 0.5990(6) 0.3843(4) 0.010(1) Uani 1.00 1 d .
C(29) C 1.0413(9) 0.4833(7) 0.3235(4) 0.016(2) Uani 1.00 1 d .
C(30) C 0.7583(8) 0.6878(8) 0.3171(4) 0.017(2) Uani 1.00 1 d .
C(31) C 0.5914(9) -0.0047(7) 0.8556(4) 0.013(2) Uani 1.00 1 d .
C(32) C 0.3105(8) 0.1997(7) 0.8454(4) 0.015(2) Uani 1.00 1 d .
C(33) C 0.5346(8) 0.0795(7) 0.7879(4) 0.012(1) Uani 1.00 1 d .
C(34) C 0.4146(8) 0.1660(6) 0.7836(4) 0.013(1) Uani 1.00 1 d .
C(35) C 0.5300(8) 0.1882(6) 0.6400(4) 0.011(1) Uani 1.00 1 d .
C(36) C 0.5620(8) 0.2241(6) 0.5659(4) 0.010(1) Uani 1.00 1 d .
C(37) C 0.6722(8) 0.2396(7) 0.4316(4) 0.012(1) Uani 1.00 1 d .
C(38) C 0.5508(8) 0.3274(7) 0.4285(4) 0.012(1) Uani 1.00 1 d .
C(39) C 0.7261(8) 0.3044(8) 0.2791(4) 0.020(2) Uani 1.00 1 d .
C(40) C 0.5528(8) 0.3317(7) 0.2780(4) 0.017(2) Uani 1.00 1 d .
C(41) C 1.2151(9) 0.3391(7) 0.1164(4) 0.023(2) Uani 1.00 1 d .
C(42) C 1.097(1) 0.3403(8) 0.0596(4) 0.028(2) Uani 1.00 1 d .
C(43) C 0.7074(8) -0.2586(6) 0.0972(4) 0.021(1) Uani 1.00 1 d .
C(44) C 0.6953(8) -0.2219(6) 0.0138(4) 0.022(1) Uani 1.00 1 d .
H(1) H 0.2700 0.7090 1.0185 0.042 Uiso 1.00 1 c R
H(2) H 0.3037 0.8472 0.9827 0.042 Uiso 1.00 1 c R
H(3) H 0.0503 0.8257 1.0115 0.044 Uiso 1.00 1 c R
H(4) H 0.0484 0.7320 0.9520 0.044 Uiso 1.00 1 c R
H(5) H 0.5509 0.8520 0.4097 0.023 Uiso 1.00 1 c R
H(6) H 0.5999 0.9922 0.4009 0.023 Uiso 1.00 1 c R
H(7) H 0.4618 0.9612 0.3567 0.023 Uiso 1.00 1 c R
H(8) H 0.3194 1.1660 0.3616 0.024 Uiso 1.00 1 c R
H(9) H 0.1868 1.2254 0.4086 0.024 Uiso 1.00 1 c R
H(10) H 0.1635 1.1063 0.3687 0.024 Uiso 1.00 1 c R
H(11) H 0.2255 0.5119 0.7714 0.016 Uiso 1.00 1 c R
H(12) H 0.0699 0.4518 0.7786 0.016 Uiso 1.00 1 c R
H(13) H 0.0925 0.5715 0.8181 0.016 Uiso 1.00 1 c R
H(14) H -0.1193 0.8012 0.7890 0.018 Uiso 1.00 1 c R
H(15) H -0.1646 0.6598 0.8011 0.018 Uiso 1.00 1 c R
H(16) H -0.2558 0.7643 0.7460 0.018 Uiso 1.00 1 c R
H(17) H 0.3113 0.9530 0.2289 0.018 Uiso 1.00 1 c R
H(18) H 0.3307 0.8685 0.1640 0.018 Uiso 1.00 1 c R
H(19) H 0.0722 0.8227 0.1870 0.025 Uiso 1.00 1 c R
H(20) H 0.0949 0.9633 0.1510 0.025 Uiso 1.00 1 c R
H(21) H 0.8213 0.2902 0.9422 0.023 Uiso 1.00 1 c R
H(22) H 0.8410 0.4190 0.8898 0.023 Uiso 1.00 1 c R
H(23) H 0.5879 0.3960 0.9353 0.019 Uiso 1.00 1 c R
H(24) H 0.5819 0.2845 0.8871 0.019 Uiso 1.00 1 c R
H(25) H 1.0819 0.3953 0.3320 0.020 Uiso 1.00 1 c R
H(26) H 1.1223 0.5381 0.3200 0.020 Uiso 1.00 1 c R
H(27) H 0.9865 0.4983 0.2778 0.020 Uiso 1.00 1 c R
H(28) H 0.8411 0.7086 0.2837 0.021 Uiso 1.00 1 c R
H(29) H 0.7098 0.7650 0.3327 0.021 Uiso 1.00 1 c R
H(30) H 0.6868 0.6465 0.2921 0.021 Uiso 1.00 1 c R
H(31) H 0.6990 -0.0220 0.8511 0.016 Uiso 1.00 1 c R
H(32) H 0.5446 -0.0839 0.8606 0.016 Uiso 1.00 1 c R
H(33) H 0.5673 0.0373 0.8987 0.016 Uiso 1.00 1 c R
H(34) H 0.3047 0.1260 0.8824 0.018 Uiso 1.00 1 c R
H(35) H 0.2117 0.2270 0.8261 0.018 Uiso 1.00 1 c R
H(36) H 0.3481 0.2679 0.8675 0.018 Uiso 1.00 1 c R
H(37) H 0.7712 0.3849 0.2776 0.024 Uiso 1.00 1 c R
H(38) H 0.7593 0.2675 0.2345 0.024 Uiso 1.00 1 c R
H(39) H 0.5071 0.2509 0.2851 0.020 Uiso 1.00 1 c R
H(40) H 0.5236 0.3765 0.2295 0.020 Uiso 1.00 1 c R
H(41) H 1.3134 0.3077 0.0968 0.027 Uiso 1.00 1 c R
H(42) H 1.0005 0.3768 0.0776 0.034 Uiso 1.00 1 c R
H(43) H 1.0846 0.2534 0.0506 0.034 Uiso 1.00 1 c R
H(44) H 0.7003 -0.1797 0.1203 0.025 Uiso 1.00 1 c R
H(45) H 0.7676 -0.1601 -0.0029 0.027 Uiso 1.00 1 c R
H(46) H 0.5950 -0.1810 0.0026 0.027 Uiso 1.00 1 c R

loop_
_atom_site_aniso_label
_atom_site_aniso_U_11
_atom_site_aniso_U_22
_atom_site_aniso_U_33
_atom_site_aniso_U_12
_atom_site_aniso_U_13
_atom_site_aniso_U_23
Se(1) 0.0115(4) 0.0120(3) 0.0098(4) 0.0019(3) 0.0010(3) -0.0006(3)
Se(2) 0.0124(4) 0.0114(4) 0.0100(4) 0.0019(3) 0.0006(3) 0.0001(3)
Se(3) 0.0121(4) 0.0120(4) 0.0112(4) 0.0012(3) 0.0009(3) -0.0004(3)
Se(4) 0.0119(4) 0.0127(3) 0.0105(4) 0.0019(3) 0.0019(3) -0.0006(3)
Se(5) 0.0120(4) 0.0118(4) 0.0101(4) 0.0011(3) 0.0016(3) -0.0004(3)
Se(6) 0.0126(4) 0.0121(3) 0.0092(4) 0.0014(3) 0.0013(3) -0.0001(3)
Se(7) 0.0120(4) 0.0122(3) 0.0099(4) 0.0023(3) 0.0009(3) -0.0010(3)
Se(8) 0.0121(4) 0.0124(4) 0.0092(4) 0.0022(3) 0.0006(3) -0.0012(3)
Mn(1) 0.0188(5) 0.0134(5) 0.0112(5) -0.0011(4) 0.0024(4) -0.0012(4)
Cl(1) 0.0381(9) 0.0109(7) 0.0133(7) -0.0005(7) 0.0043(7) -0.0022(5)
Cl(2) 0.0200(9) 0.0237(9) 0.0124(8) -0.0041(7) -0.0017(7) 0.0017(7)
Cl(3) 0.0209(9) 0.0191(8) 0.0225(9) 0.0000(7) 0.0081(7) -0.0056(7)
Cl(4) 0.0229(8) 0.0228(8) 0.0118(7) -0.0047(7) -0.0028(6) -0.0036(6)
Cl(5) 0.0246(9) 0.0215(8) 0.0236(8) -0.0040(7) 0.0004(7) -0.0041(7)
Cl(6) 0.058(1) 0.0190(9) 0.0154(9) -0.0029(9) 0.0051(9) 0.0026(7)
Cl(7) 0.047(1) 0.041(1) 0.0161(9) -0.003(1) 0.0002(9) 0.0027(8)
Cl(8) 0.0260(9) 0.0302(9) 0.0173(8) -0.0017(8) -0.0035(7) -0.0044(7)
Cl(9) 0.030(1) 0.0209(9) 0.030(1) -0.0015(8) 0.0120(8) -0.0047(7)
Cl(10) 0.029(1) 0.028(1) 0.0198(9) -0.0035(8) -0.0007(8) -0.0096(8)
S(1) 0.021(1) 0.0164(9) 0.0103(9) 0.0035(8) -0.0001(8) 0.0004(7)
S(2) 0.0180(9) 0.0176(9) 0.0095(9) 0.0021(8) 0.0045(7) 0.0008(7)
S(3) 0.0118(9) 0.0124(9) 0.0107(9) 0.0030(7) 0.0005(7) -0.0008(7)
S(4) 0.0137(9) 0.0143(9) 0.0091(9) 0.0001(7) 0.0019(7) -0.0005(7)
S(5) 0.0125(9) 0.0103(9) 0.0108(9) 0.0023(7) 0.0001(7) 0.0008(7)
S(6) 0.014(1) 0.0140(9) 0.0106(9) 0.0009(7) 0.0010(7) 0.0010(7)
S(7) 0.0163(9) 0.0165(9) 0.013(1) 0.0020(8) 0.0035(7) 0.0005(7)
S(8) 0.0138(9) 0.023(1) 0.015(1) 0.0038(8) 0.0011(8) 0.0060(8)
S(9) 0.018(1) 0.0157(9) 0.013(1) -0.0004(8) -0.0012(8) 0.0020(7)
S(10) 0.015(1) 0.018(1) 0.0091(9) 0.0011(8) 0.0049(7) -0.0018(7)
S(11) 0.0109(9) 0.0123(9) 0.013(1) 0.0030(7) 0.0006(7) -0.0008(7)
S(12) 0.0135(9) 0.0138(9) 0.011(1) 0.0023(8) 0.0026(7) -0.0003(7)
S(13) 0.0123(9) 0.0136(9) 0.0089(9) 0.0023(7) 0.0005(7) 0.0000(7)
S(14) 0.017(1) 0.0136(9) 0.0080(9) 0.0017(8) 0.0008(7) 0.0004(7)
S(15) 0.017(1) 0.018(1) 0.013(1) 0.0017(8) 0.0022(8) -0.0022(8)
S(16) 0.017(1) 0.0158(9) 0.0112(9) 0.0027(8) -0.0020(7) 0.0021(7)
C(1) 0.049(6) 0.034(5) 0.018(4) 0.013(4) 0.003(4) 0.001(4)
C(2) 0.040(5) 0.045(6) 0.020(5) 0.004(4) 0.008(4) 0.006(4)
C(3) 0.012(3) 0.015(3) 0.010(4) 0.002(3) -0.001(3) -0.006(3)
C(4) 0.005(3) 0.013(3) 0.008(3) 0.003(3) 0.003(3) -0.003(3)
C(5) 0.008(3) 0.010(3) 0.014(4) 0.000(3) 0.000(3) -0.001(3)
C(6) 0.008(3) 0.012(3) 0.013(4) 0.003(3) 0.002(3) -0.000(3)
C(7) 0.014(4) 0.011(3) 0.011(4) 0.002(3) 0.003(3) -0.001(3)
C(8) 0.016(4) 0.014(3) 0.009(3) -0.003(3) -0.003(3) 0.002(3)
C(9) 0.019(4) 0.015(4) 0.022(5) -0.003(3) 0.008(3) -0.001(3)
C(10) 0.020(4) 0.024(4) 0.014(4) -0.007(4) 0.003(3) 0.005(3)
C(11) 0.017(4) 0.014(4) 0.009(4) 0.004(3) -0.005(3) -0.002(3)
C(12) 0.015(4) 0.022(4) 0.007(4) 0.003(3) 0.000(3) -0.002(3)
C(13) 0.015(4) 0.012(3) 0.010(3) -0.004(3) 0.002(3) -0.003(3)
C(14) 0.014(3) 0.015(3) 0.007(3) -0.005(3) 0.001(3) -0.002(3)
C(15) 0.013(3) 0.012(3) 0.009(3) 0.002(3) -0.000(3) -0.002(3)
C(16) 0.014(4) 0.012(3) 0.011(4) 0.003(3) -0.002(3) -0.004(3)
C(17) 0.018(4) 0.015(3) 0.009(4) -0.008(3) 0.002(3) -0.000(3)
C(18) 0.014(4) 0.015(3) 0.010(4) -0.009(3) 0.003(3) 0.003(3)
C(19) 0.018(3) 0.014(3) 0.011(3) 0.003(3) 0.006(3) -0.001(3)
C(20) 0.028(4) 0.024(4) 0.008(3) 0.005(3) -0.001(3) -0.003(3)
C(21) 0.022(4) 0.027(4) 0.008(4) -0.007(3) -0.004(3) 0.002(3)
C(22) 0.023(4) 0.018(4) 0.006(3) -0.004(3) 0.002(3) -0.002(3)
C(23) 0.010(3) 0.014(3) 0.007(3) 0.001(3) -0.000(3) -0.007(3)
C(24) 0.014(4) 0.014(3) 0.007(3) -0.003(3) 0.002(3) 0.001(3)
C(25) 0.008(3) 0.009(3) 0.018(4) 0.003(3) 0.003(3) -0.002(3)
C(26) 0.008(3) 0.014(3) 0.007(3) -0.000(3) 0.002(3) -0.004(3)
C(27) 0.008(3) 0.015(3) 0.013(4) 0.001(3) -0.000(3) -0.007(3)
C(28) 0.011(3) 0.010(3) 0.009(3) -0.001(3) 0.002(3) -0.001(3)
C(29) 0.021(4) 0.015(4) 0.013(4) -0.001(3) 0.009(3) -0.004(3)
C(30) 0.010(4) 0.023(4) 0.019(4) 0.000(3) 0.006(3) -0.003(3)
C(31) 0.020(4) 0.010(3) 0.008(4) 0.001(3) -0.003(3) 0.004(3)
C(32) 0.010(4) 0.024(4) 0.011(4) -0.004(3) -0.002(3) 0.001(3)
C(33) 0.014(3) 0.015(3) 0.008(3) -0.004(3) 0.001(3) -0.003(3)
C(34) 0.019(4) 0.011(3) 0.009(3) -0.005(3) 0.001(3) 0.003(3)
C(35) 0.012(3) 0.007(3) 0.013(4) 0.000(3) -0.002(3) 0.003(3)
C(36) 0.015(3) 0.010(3) 0.006(3) -0.000(3) -0.002(3) -0.004(3)
C(37) 0.013(3) 0.013(3) 0.010(4) -0.002(3) 0.001(3) -0.002(3)
C(38) 0.013(3) 0.012(3) 0.008(3) -0.004(3) 0.001(3) 0.007(3)
C(39) 0.019(4) 0.026(4) 0.013(4) -0.003(3) 0.002(3) 0.003(3)
C(40) 0.028(4) 0.018(3) 0.006(3) -0.006(3) 0.003(3) -0.005(3)
C(41) 0.035(4) 0.020(4) 0.014(3) 0.001(3) 0.011(3) -0.008(3)
C(42) 0.041(5) 0.026(4) 0.018(4) -0.007(4) 0.001(3) -0.000(3)
C(43) 0.028(4) 0.013(3) 0.023(4) -0.005(3) 0.000(3) -0.003(3)
C(44) 0.027(4) 0.014(3) 0.024(4) -0.001(3) 0.000(3) 0.002(3)

loop_
_atom_type_symbol
_atom_type_description
_atom_type_scat_dispersion_real
_atom_type_scat_dispersion_imag
_atom_type_scat_source
C C 0.003 0.002
;
International Tables for Crystallography
(1992, Vol. C, Tables 4.2.6.8 and 6.1.1.4)
;
H H 0.000 0.000
;
International Tables for Crystallography
(1992, Vol. C, Table 6.1.1.4)
;
Cl Cl 0.148 0.159
;
International Tables for Crystallography
(1992, Vol. C, Tables 4.2.6.8 and 6.1.1.4)
;
Mn Mn 0.337 0.728
;
International Tables for Crystallography
(1992, Vol. C, Tables 4.2.6.8 and 6.1.1.4)
;
S S 0.125 0.123
;
International Tables for Crystallography
(1992, Vol. C, Tables 4.2.6.8 and 6.1.1.4)
;
Se Se -0.093 2.226
;
International Tables for Crystallography
(1992, Vol. C, Tables 4.2.6.8 and 6.1.1.4)
;

loop_
_geom_angle_atom_site_label_1
_geom_angle_atom_site_label_2
_geom_angle_atom_site_label_3
_geom_angle
Se(1) C(6) Se(2) 115.2(4)
Se(1) C(6) C(5) 122.5(5)
C(7) Se(1) C(6) 94.8(3)
Se(1) C(7) C(8) 117.3(5)
Se(1) C(7) C(9) 116.1(5)
Se(2) C(6) C(5) 122.3(5)
C(8) Se(2) C(6) 92.8(3)
Se(2) C(8) C(7) 119.8(5)
Se(2) C(8) C(10) 114.3(5)
C(15) Se(3) C(13) 93.9(3)
Se(3) C(13) C(11) 115.0(5)
Se(3) C(13) C(14) 118.1(5)
Se(3) C(15) C(16) 122.6(5)
Se(3) C(15) Se(4) 115.4(4)
C(15) Se(4) C(14) 92.7(3)
Se(4) C(14) C(13) 119.9(5)
Se(4) C(14) C(12) 113.5(5)
Se(4) C(15) C(16) 122.0(5)
Se(5) C(26) Se(6) 114.8(3)
Se(5) C(26) C(25) 123.1(5)
C(27) Se(5) C(26) 94.5(3)
Se(5) C(27) C(28) 117.7(5)
Se(5) C(27) C(29) 115.0(5)
Se(6) C(26) C(25) 122.1(5)
C(28) Se(6) C(26) 93.4(3)
Se(6) C(28) C(27) 119.6(5)
Se(6) C(28) C(30) 113.5(5)
Se(7) C(33) C(31) 115.0(5)
Se(7) C(33) C(34) 117.9(5)
C(35) Se(7) C(33) 94.3(3)
Se(7) C(35) Se(8) 114.9(4)
Se(7) C(35) C(36) 122.4(5)
Se(8) C(34) C(33) 119.4(5)
C(35) Se(8) C(34) 93.3(3)
Se(8) C(34) C(32) 113.0(5)
Se(8) C(35) C(36) 122.6(5)
Cl(2) Mn(1) Cl(1) 113.84(8)
Cl(3) Mn(1) Cl(1) 104.38(8)
Cl(4) Mn(1) Cl(1) 110.94(7)
Cl(3) Mn(1) Cl(2) 108.57(7)
Cl(4) Mn(1) Cl(2) 104.68(8)
Cl(4) Mn(1) Cl(3) 114.68(8)
Cl(5) C(41) C(42) 112.4(5)
Cl(5) C(41) Cl(6) 108.9(4)
Cl(6) C(41) C(42) 106.1(5)
Cl(7) C(42) C(41) 109.1(6)
Cl(8) C(43) C(44) 112.1(5)
Cl(8) C(43) Cl(9) 109.6(3)
Cl(9) C(43) C(44) 110.4(5)
Cl(10) C(44) C(43) 112.9(4)
S(1) C(1) C(2) 115.1(7)
C(3) S(1) C(1) 101.8(4)
S(1) C(3) S(3) 114.3(4)
S(1) C(3) C(4) 128.8(6)
S(2) C(2) C(1) 116.4(6)
C(4) S(2) C(2) 99.1(4)
S(2) C(4) S(4) 113.6(3)
S(2) C(4) C(3) 129.4(5)
C(5) S(3) C(3) 95.2(3)
S(3) C(3) C(4) 117.0(5)
S(3) C(5) C(6) 120.9(5)
S(3) C(5) S(4) 115.7(4)
C(5) S(4) C(4) 95.1(3)
S(4) C(4) C(3) 117.0(5)
S(4) C(5) C(6) 123.3(5)
S(5) C(16) C(15) 123.7(5)
S(5) C(16) S(6) 114.2(4)
C(17) S(5) C(16) 96.4(3)
S(5) C(17) S(7) 116.1(4)
S(5) C(17) C(18) 116.8(5)
S(6) C(16) C(15) 122.1(5)
C(18) S(6) C(16) 96.3(3)
S(6) C(18) C(17) 116.3(5)
S(6) C(18) S(8) 114.1(4)
S(7) C(17) C(18) 127.1(5)
C(19) S(7) C(17) 100.1(3)
S(7) C(19) C(20) 112.6(5)
S(8) C(18) C(17) 129.7(6)
C(20) S(8) C(18) 100.8(3)
S(8) C(20) C(19) 113.6(5)
C(23) S(9) C(21) 99.9(3)
S(9) C(21) C(22) 111.9(5)
S(9) C(23) S(11) 115.3(4)
S(9) C(23) C(24) 127.6(5)
C(24) S(10) C(22) 102.0(3)
S(10) C(22) C(21) 114.5(5)
S(10) C(24) S(12) 113.9(4)
S(10) C(24) C(23) 129.5(5)
C(25) S(11) C(23) 95.4(3)
S(11) C(23) C(24) 117.1(5)
S(11) C(25) C(26) 122.4(5)
S(11) C(25) S(12) 115.1(4)
C(25) S(12) C(24) 95.7(3)
S(12) C(24) C(23) 116.7(5)
S(12) C(25) C(26) 122.5(5)
C(37) S(13) C(36) 95.6(3)
S(13) C(36) S(14) 114.8(4)
S(13) C(36) C(35) 123.1(5)
S(13) C(37) S(15) 113.9(4)
S(13) C(37) C(38) 116.9(5)
C(38) S(14) C(36) 95.4(3)
S(14) C(36) C(35) 122.1(5)
S(14) C(38) C(37) 117.3(5)
S(14) C(38) S(16) 115.5(4)
S(15) C(37) C(38) 129.2(5)
C(39) S(15) C(37) 103.6(3)
S(15) C(39) C(40) 113.6(5)
S(16) C(38) C(37) 127.3(6)
C(40) S(16) C(38) 99.3(3)
S(16) C(40) C(39) 112.9(5)
C(9) C(7) C(8) 126.6(6)
C(7) C(8) C(10) 125.9(7)
C(11) C(13) C(14) 126.8(7)
C(12) C(14) C(13) 126.6(6)
C(29) C(27) C(28) 127.3(6)
C(27) C(28) C(30) 126.9(7)
C(31) C(33) C(34) 127.1(7)
C(32) C(34) C(33) 127.6(6)
Cl(5) C(41) H(41) 109.7719
Cl(6) C(41) H(41) 109.7585
Cl(7) C(42) H(42) 109.8618
Cl(7) C(42) H(43) 109.8682
Cl(8) C(43) H(44) 108.2095
Cl(9) C(43) H(44) 108.2128
Cl(10) C(44) H(45) 109.0061
Cl(10) C(44) H(46) 109.0073
S(1) C(1) H(1) 108.5014
S(1) C(1) H(2) 108.4947
S(2) C(2) H(3) 108.1971
S(2) C(2) H(4) 108.1939
S(7) C(19) H(17) 109.0726
S(7) C(19) H(18) 109.0804
S(8) C(20) H(19) 108.8344
S(8) C(20) H(20) 108.8293
S(9) C(21) H(21) 109.2368
S(9) C(21) H(22) 109.2458
S(10) C(22) H(23) 108.6420
S(10) C(22) H(24) 108.6459
S(15) C(39) H(38) 108.8406
S(15) C(39) H(37) 108.8395
S(16) C(40) H(39) 109.0102
S(16) C(40) H(40) 109.0128
H(1) C(1) C(2) 108.4951
H(2) C(1) C(2) 108.4935
C(1) C(2) H(3) 108.1927
C(1) C(2) H(4) 108.1885
H(2) C(1) H(1) 107.5089
H(4) C(2) H(3) 107.3462
C(7) C(9) H(5) 109.4732
C(7) C(9) H(6) 109.4764
C(7) C(9) H(7) 109.4685
C(8) C(10) H(8) 109.4733
C(8) C(10) H(9) 109.4795
C(8) C(10) H(10) 109.4709
H(6) C(9) H(5) 109.4726
H(7) C(9) H(5) 109.4649
H(7) C(9) H(6) 109.4717
H(9) C(10) H(8) 109.4640
H(10) C(10) H(8) 109.4686
H(10) C(10) H(9) 109.4710
H(11) C(11) C(13) 109.4749
H(12) C(11) C(13) 109.4815
H(13) C(11) C(13) 109.4683
H(12) C(11) H(11) 109.4691
H(13) C(11) H(11) 109.4648
H(13) C(11) H(12) 109.4686
H(14) C(12) C(14) 109.4698
H(15) C(12) C(14) 109.4728
H(16) C(12) C(14) 109.4671
H(15) C(12) H(14) 109.4730
H(16) C(12) H(14) 109.4722
H(16) C(12) H(15) 109.4724
H(17) C(19) C(20) 109.0852
H(18) C(19) C(20) 109.0775
C(19) C(20) H(19) 108.8379
C(19) C(20) H(20) 108.8437
H(18) C(19) H(17) 107.8356
H(20) C(20) H(19) 107.6985
C(21) C(22) H(23) 108.6436
H(21) C(21) C(22) 109.2401
H(22) C(21) C(22) 109.2446
C(21) C(22) H(24) 108.6443
H(22) C(21) H(21) 107.9168
H(24) C(22) H(23) 107.5818
C(27) C(29) H(25) 109.4627
C(27) C(29) H(26) 109.4719
C(27) C(29) H(27) 109.4702
C(28) C(30) H(28) 109.4677
C(28) C(30) H(29) 109.4637
C(28) C(30) H(30) 109.4718
H(26) C(29) H(25) 109.4740
H(27) C(29) H(25) 109.4753
H(27) C(29) H(26) 109.4732
H(29) C(30) H(28) 109.4737
H(30) C(30) H(28) 109.4750
H(30) C(30) H(29) 109.4755
H(31) C(31) C(33) 109.4723
H(32) C(31) C(33) 109.4773
H(33) C(31) C(33) 109.4757
H(32) C(31) H(31) 109.4706
H(33) C(31) H(31) 109.4713
H(33) C(31) H(32) 109.4602
H(34) C(32) C(34) 109.4681
H(35) C(32) C(34) 109.4654
H(36) C(32) C(34) 109.4727
H(35) C(32) H(34) 109.4688
H(36) C(32) H(34) 109.4724
H(36) C(32) H(35) 109.4798
H(38) C(39) C(40) 108.8337
C(39) C(40) H(39) 109.0150
C(39) C(40) H(40) 109.0161
H(37) C(39) C(40) 108.8388
H(38) C(39) H(37) 107.6993
H(40) C(40) H(39) 107.7950
C(41) C(42) H(42) 109.8619
C(41) C(42) H(43) 109.8690
H(41) C(41) C(42) 109.7581
H(43) C(42) H(42) 108.2871
H(44) C(43) C(44) 108.2156
C(43) C(44) H(45) 109.0059
C(43) C(44) H(46) 109.0092
H(46) C(44) H(45) 107.7916

loop_
_geom_bond_atom_site_label_1
_geom_bond_atom_site_label_2
_geom_bond_distance
Se(1) C(6) 1.864(7)
Se(1) C(7) 1.888(7)
Se(2) C(6) 1.894(6)
Se(2) C(8) 1.899(7)
Se(3) C(13) 1.896(7)
Se(3) C(15) 1.869(7)
Se(4) C(14) 1.900(7)
Se(4) C(15) 1.883(7)
Se(5) C(26) 1.874(7)
Se(5) C(27) 1.895(7)
Se(6) C(26) 1.886(6)
Se(6) C(28) 1.900(7)
Se(7) C(33) 1.900(7)
Se(7) C(35) 1.872(6)
Se(8) C(34) 1.908(7)
Se(8) C(35) 1.879(7)
Mn(1) Cl(1) 2.336(2)
Mn(1) Cl(2) 2.348(2)
Mn(1) Cl(3) 2.393(2)
Mn(1) Cl(4) 2.384(2)
Cl(3) Mn(1) 2.393(2)
Cl(5) C(41) 1.770(8)
Cl(6) C(41) 1.787(7)
Cl(7) C(42) 1.809(8)
Cl(8) C(43) 1.778(7)
Cl(9) C(43) 1.796(7)
Cl(10) C(44) 1.779(7)
S(1) C(1) 1.783(9)
S(1) C(3) 1.745(7)
S(2) C(2) 1.830(9)
S(2) C(4) 1.752(7)
S(3) C(3) 1.761(7)
S(3) C(5) 1.734(7)
S(4) C(4) 1.764(7)
S(4) C(5) 1.730(7)
S(5) C(16) 1.743(7)
S(5) C(17) 1.737(7)
S(6) C(16) 1.747(7)
S(6) C(18) 1.745(7)
S(7) C(17) 1.752(8)
S(7) C(19) 1.805(7)
S(8) C(18) 1.737(7)
S(8) C(20) 1.810(8)
S(9) C(21) 1.815(8)
S(9) C(23) 1.737(7)
S(10) C(22) 1.817(7)
S(10) C(24) 1.736(7)
S(11) C(23) 1.761(7)
S(11) C(25) 1.748(7)
S(12) C(24) 1.764(7)
S(12) C(25) 1.740(7)
S(13) C(36) 1.745(7)
S(13) C(37) 1.742(7)
S(14) C(36) 1.744(7)
S(14) C(38) 1.742(7)
S(15) C(37) 1.745(7)
S(15) C(39) 1.809(7)
S(16) C(38) 1.752(7)
S(16) C(40) 1.815(8)
C(1) C(2) 1.47(1)
C(3) C(4) 1.334(9)
C(5) C(6) 1.37(1)
C(7) C(8) 1.36(1)
C(7) C(9) 1.51(1)
C(8) C(10) 1.52(1)
C(11) C(13) 1.48(1)
C(12) C(14) 1.49(1)
C(13) C(14) 1.331(9)
C(15) C(16) 1.36(1)
C(17) C(18) 1.37(1)
C(19) C(20) 1.51(1)
C(21) C(22) 1.51(1)
C(23) C(24) 1.351(9)
C(25) C(26) 1.36(1)
C(27) C(28) 1.350(9)
C(27) C(29) 1.49(1)
C(28) C(30) 1.51(1)
C(31) C(33) 1.485(9)
C(32) C(34) 1.49(1)
C(33) C(34) 1.337(9)
C(35) C(36) 1.37(1)
C(37) C(38) 1.355(9)
C(39) C(40) 1.54(1)
C(41) C(42) 1.49(1)
C(43) C(44) 1.511(9)
C(1) H(1) 0.9700
C(1) H(2) 0.9700
C(2) H(3) 0.9700
C(2) H(4) 0.9700
C(9) H(5) 0.9600
C(9) H(6) 0.9599
C(9) H(7) 0.9601
C(10) H(8) 0.9600
C(10) H(9) 0.9600
C(10) H(10) 0.9600
C(11) H(11) 0.9600
C(11) H(12) 0.9600
C(11) H(13) 0.9600
C(12) H(14) 0.9600
C(12) H(15) 0.9600
C(12) H(16) 0.9600
C(19) H(17) 0.9700
C(19) H(18) 0.9701
C(20) H(19) 0.9700
C(20) H(20) 0.9699
C(21) H(21) 0.9700
C(21) H(22) 0.9700
C(22) H(23) 0.9701
C(22) H(24) 0.9700
C(29) H(25) 0.9600
C(29) H(26) 0.9599
C(29) H(27) 0.9600
C(30) H(28) 0.9599
C(30) H(29) 0.9600
C(30) H(30) 0.9600
C(31) H(31) 0.9600
C(31) H(32) 0.9600
C(31) H(33) 0.9601
C(32) H(34) 0.9600
C(32) H(35) 0.9600
C(32) H(36) 0.9599
C(39) H(37) 0.9699
C(39) H(38) 0.9701
C(40) H(39) 0.9700
C(40) H(40) 0.9699
C(41) H(41) 0.9800
C(42) H(42) 0.9700
C(42) H(43) 0.9700
C(43) H(44) 0.9800
C(44) H(45) 0.9700
C(44) H(46) 0.9699

loop_
_geom_contact_atom_site_label_1
_geom_contact_atom_site_label_2
_geom_contact_distance
_geom_contact_site_symmetry_2
Se(1) Se(2) 3.1732(8) .
Se(1) Se(3) 3.9642(9) .
Se(1) Se(6) 3.7905(9) .
Se(1) Se(7) 3.950(1) 56501
Se(1) S(3) 3.268(2) .
Se(1) S(5) 3.792(2) .
Se(1) S(13) 3.892(2) 56501
Se(1) C(5) 2.849(7) .
Se(1) C(8) 2.790(7) .
Se(1) C(9) 2.886(9) .
Se(1) C(15) 3.924(7) .
Se(1) C(16) 3.857(8) .
Se(1) C(35) 3.946(7) 56501
Se(1) C(36) 3.947(7) 56501
Se(2) Se(4) 3.9510(9) .
Se(2) Se(5) 3.8358(8) 46501
Se(2) Se(8) 3.905(1) 56501
Se(2) S(4) 3.338(2) .
Se(2) S(6) 3.768(2) .
Se(2) S(14) 3.873(2) 56501
Se(2) C(5) 2.872(7) .
Se(2) C(7) 2.834(7) .
Se(2) C(10) 2.880(8) .
Se(2) C(15) 3.924(7) .
Se(2) C(16) 3.856(8) .
Se(2) C(35) 3.951(7) 56501
Se(2) C(36) 3.954(7) 56501
Se(3) Se(4) 3.1715(8) .
Se(3) Se(5) 3.917(1) 45501
Se(3) Se(8) 3.8110(8) .
Se(3) S(3) 3.771(2) .
Se(3) S(5) 3.341(2) .
Se(3) S(11) 3.867(2) 45501
Se(3) C(5) 3.883(7) .
Se(3) C(6) 3.935(7) .
Se(3) C(11) 2.856(7) .
Se(3) C(14) 2.783(7) .
Se(3) C(16) 2.847(7) .
Se(3) C(25) 3.924(7) 45501
Se(3) C(26) 3.943(7) 45501
Se(4) Se(6) 3.932(1) 45501
Se(4) Se(7) 3.8357(9) 46501
Se(4) S(4) 3.816(2) .
Se(4) S(6) 3.292(2) .
Se(4) S(12) 3.894(2) 45501
Se(4) C(5) 3.900(7) .
Se(4) C(6) 3.946(7) .
Se(4) C(12) 2.847(8) .
Se(4) C(13) 2.811(7) .
Se(4) C(16) 2.851(7) .
Se(4) C(25) 3.929(7) 45501
Se(4) C(26) 3.939(7) 45501
Se(5) Se(2) 3.8358(8) 64501
Se(5) Se(3) 3.917(1) 65501
Se(5) Se(6) 3.1674(8) .
Se(5) S(5) 3.806(2) 65501
Se(5) S(11) 3.320(2) .
Se(5) S(13) 3.830(2) .
Se(5) S(15) 3.906(2) .
Se(5) C(10) 3.886(9) 64501
Se(5) C(15) 3.896(8) 65501
Se(5) C(16) 3.861(7) 65501
Se(5) C(25) 2.853(7) .
Se(5) C(28) 2.791(6) .
Se(5) C(29) 2.865(8) .
Se(5) C(37) 3.674(7) .
Se(6) Se(4) 3.932(1) 65501
Se(6) S(6) 3.844(2) 65501
Se(6) S(12) 3.299(2) .
Se(6) S(14) 3.805(2) .
Se(6) S(16) 3.892(2) .
Se(6) C(9) 3.731(8) .
Se(6) C(15) 3.953(7) 65501
Se(6) C(16) 3.932(7) 65501
Se(6) C(25) 2.851(7) .
Se(6) C(27) 2.822(7) .
Se(6) C(30) 2.857(8) .
Se(6) C(38) 3.655(7) .
Se(7) Se(1) 3.950(1) 54501
Se(7) Se(4) 3.8357(9) 64501
Se(7) Se(8) 3.1624(8) .
Se(7) S(3) 3.815(2) 54501
Se(7) S(9) 3.869(2) .
Se(7) S(11) 3.809(2) .
Se(7) S(13) 3.330(2) .
Se(7) C(5) 3.876(7) 54501
Se(7) C(6) 3.922(7) 54501
Se(7) C(12) 3.759(8) 64501
Se(7) C(23) 3.656(7) .
Se(7) C(31) 2.865(7) .
Se(7) C(34) 2.788(7) .
Se(7) C(36) 2.853(6) .
Se(8) Se(2) 3.905(1) 54501
Se(8) S(4) 3.771(2) 54501
Se(8) S(10) 3.937(2) .
Se(8) S(12) 3.846(2) .
Se(8) S(14) 3.312(2) .
Se(8) C(5) 3.841(7) 54501
Se(8) C(6) 3.887(8) 54501
Se(8) C(11) 3.870(8) .
Se(8) C(24) 3.717(7) .
Se(8) C(32) 2.843(7) .
Se(8) C(33) 2.816(7) .
Se(8) C(36) 2.862(7) .
Mn(1) C(43) 3.963(7) .
Cl(1) Cl(2) 3.925(2) .
Cl(1) Cl(3) 3.736(2) .
Cl(1) Cl(4) 3.889(3) .
Cl(1) Cl(5) 3.904(3) 45501
Cl(1) Cl(9) 3.486(3) 56501
Cl(1) Cl(10) 3.826(2) 56501
Cl(1) C(21) 3.765(7) 55401
Cl(1) C(22) 3.535(7) 55401
Cl(1) C(39) 3.598(8) .
Cl(1) C(40) 3.498(7) .
Cl(1) C(41) 3.645(8) 45501
Cl(2) Cl(3) 3.849(3) .
Cl(2) Cl(4) 3.746(3) .
Cl(2) S(8) 3.507(3) 64501
Cl(2) S(15) 3.887(3) .
Cl(2) C(9) 3.475(9) 54501
Cl(2) C(19) 3.499(8) 54501
Cl(2) C(30) 3.755(8) 54501
Cl(2) C(39) 3.647(9) .
Cl(2) C(40) 3.707(8) .
Cl(2) C(43) 3.813(7) .
Cl(3) Cl(1) 3.736(2) .
Cl(3) Cl(2) 3.849(3) .
Cl(3) S(2) 3.296(3) 64401
Cl(3) C(2) 3.55(1) 64401
Cl(3) C(20) 3.782(7) 64501
Cl(3) C(21) 3.685(7) 55401
Cl(3) C(42) 3.893(9) .
Cl(3) C(43) 3.720(7) .
Cl(3) C(44) 3.475(7) .
Cl(4) C(1) 3.76(1) 54401
Cl(4) C(19) 3.641(7) 54501
Cl(4) C(31) 3.746(7) 55401
Cl(4) C(32) 3.707(7) 55401
Cl(4) C(41) 3.738(8) 45501
Cl(4) C(42) 3.951(8) 45501
Cl(4) C(44) 3.774(7) .
Cl(5) Cl(1) 3.904(3) 65501
Cl(5) Cl(6) 2.894(3) .
Cl(5) Cl(7) 3.319(3) .
Cl(5) Cl(8) 3.372(3) 56501
Cl(5) Cl(9) 3.465(3) 66501
Cl(5) S(7) 3.945(3) 65501
Cl(5) C(1) 3.983(8) 65401
Cl(5) C(29) 3.591(8) .
Cl(5) C(40) 3.943(7) 65501
Cl(5) C(42) 2.717(9) .
Cl(6) S(8) 3.387(3) 64501
Cl(6) C(10) 3.652(9) 64501
Cl(6) C(19) 3.747(7) 64501
Cl(6) C(20) 3.542(8) 64501
Cl(6) C(29) 3.827(8) .
Cl(6) C(42) 2.628(8) .
Cl(7) S(1) 3.603(3) 65401
Cl(7) C(1) 3.75(1) 65401
Cl(7) C(2) 3.89(1) 65401
Cl(7) C(11) 3.624(8) 65401
Cl(7) C(21) 3.805(8) 55401
Cl(7) C(32) 3.786(8) 65401
Cl(7) C(41) 2.697(7) .
Cl(8) Cl(5) 3.372(3) 54501
Cl(8) Cl(9) 2.920(3) .
Cl(8) Cl(10) 3.232(3) .
Cl(8) C(2) 3.648(9) 64401
Cl(8) C(20) 3.860(8) 64501
Cl(8) C(30) 3.719(8) 54501
Cl(8) C(42) 3.949(8) 54501
Cl(8) C(44) 2.732(7) .
Cl(9) Cl(1) 3.486(3) 54501
Cl(9) Cl(5) 3.465(3) 44501
Cl(9) Cl(10) 3.397(3) .
Cl(9) S(7) 3.456(3) 54501
Cl(9) C(1) 3.970(9) 54401
Cl(9) C(19) 3.681(7) 54501
Cl(9) C(30) 3.934(8) 54501
Cl(9) C(40) 3.973(7) 54501
Cl(9) C(44) 2.721(7) .
Cl(10) Cl(1) 3.826(2) 54501
Cl(10) S(1) 3.568(3) 54401
Cl(10) S(10) 3.873(3) 54401
Cl(10) C(2) 3.80(1) 64401
Cl(10) C(12) 3.723(8) 64401
Cl(10) C(21) 3.625(8) 54401
Cl(10) C(22) 3.614(8) 54401
Cl(10) C(43) 2.746(7) .
S(1) Cl(7) 3.603(3) 45601
S(1) Cl(10) 3.568(3) 56601
S(1) S(2) 3.539(3) .
S(1) S(3) 2.945(3) .
S(1) S(10) 3.424(3) .
S(1) C(2) 2.747(9) .
S(1) C(4) 2.782(6) .
S(1) C(11) 3.863(9) .
S(1) C(31) 3.851(8) 56501
S(1) C(44) 3.940(8) 56601
S(2) Cl(3) 3.296(3) 46601
S(2) S(4) 2.942(3) .
S(2) S(9) 3.538(3) 46501
S(2) C(1) 2.808(9) .
S(2) C(3) 2.796(7) .
S(2) C(12) 3.948(9) .
S(2) C(32) 3.781(8) 56501
S(3) Se(7) 3.815(2) 56501
S(3) S(4) 2.934(2) .
S(3) S(10) 3.689(2) .
S(3) S(12) 3.996(3) .
S(3) C(4) 2.647(7) .
S(3) C(6) 2.709(7) .
S(3) C(11) 3.784(8) .
S(3) C(13) 3.609(8) .
S(3) C(31) 3.844(8) 56501
S(3) C(33) 3.641(8) 56501
S(4) Se(8) 3.771(2) 56501
S(4) S(9) 3.830(3) 46501
S(4) C(3) 2.651(7) .
S(4) C(6) 2.736(7) .
S(4) C(12) 3.762(9) .
S(4) C(14) 3.602(8) .
S(4) C(32) 3.774(8) 56501
S(4) C(34) 3.588(8) 56501
S(5) Se(5) 3.806(2) 45501
S(5) S(6) 2.931(3) .
S(5) S(7) 2.959(3) .
S(5) S(16) 3.809(3) .
S(5) C(7) 3.580(8) .
S(5) C(9) 3.765(9) .
S(5) C(15) 2.746(7) .
S(5) C(18) 2.658(7) .
S(5) C(27) 3.625(7) 45501
S(5) C(29) 3.770(9) 45501
S(6) Se(6) 3.844(2) 45501
S(6) S(8) 2.922(3) .
S(6) S(15) 3.706(3) 46501
S(6) C(8) 3.583(8) .
S(6) C(10) 3.772(9) .
S(6) C(15) 2.729(7) .
S(6) C(17) 2.656(8) .
S(6) C(28) 3.615(7) 45501
S(6) C(30) 3.786(9) 45501
S(7) Cl(5) 3.945(3) 45501
S(7) Cl(9) 3.456(3) 56501
S(7) S(8) 3.540(3) .
S(7) S(16) 3.549(3) .
S(7) C(9) 3.87(1) .
S(7) C(18) 2.804(7) .
S(7) C(20) 2.760(7) .
S(7) C(29) 3.832(8) 45501
S(7) C(30) 3.935(8) .
S(8) Cl(2) 3.507(3) 46501
S(8) Cl(6) 3.387(3) 46501
S(8) S(15) 3.481(3) 46501
S(8) C(10) 3.90(1) .
S(8) C(17) 2.820(7) .
S(8) C(19) 2.782(7) .
S(8) C(30) 3.765(8) 45501
S(9) S(2) 3.538(3) 64501
S(9) S(4) 3.830(3) 64501
S(9) S(10) 3.515(3) .
S(9) S(11) 2.956(3) .
S(9) C(11) 3.838(8) 65501
S(9) C(22) 2.762(7) .
S(9) C(24) 2.776(7) .
S(9) C(31) 3.797(8) .
S(9) C(32) 3.913(7) 65501
S(9) C(33) 3.729(8) .
S(10) Cl(10) 3.873(3) 56601
S(10) S(12) 2.932(3) .
S(10) C(11) 3.984(8) .
S(10) C(12) 3.835(9) 65501
S(10) C(21) 2.805(7) .
S(10) C(23) 2.797(7) .
S(10) C(32) 3.834(8) .
S(10) C(34) 3.769(7) .
S(11) Se(3) 3.867(2) 65501
S(11) S(12) 2.943(3) .
S(11) S(13) 3.906(3) .
S(11) C(11) 3.808(9) 65501
S(11) C(13) 3.651(8) 65501
S(11) C(24) 2.663(7) .
S(11) C(26) 2.729(7) .
S(11) C(35) 3.828(7) .
S(11) C(36) 3.861(7) .
S(12) Se(4) 3.894(2) 65501
S(12) S(14) 3.906(3) .
S(12) C(12) 3.823(9) 65501
S(12) C(14) 3.666(8) 65501
S(12) C(23) 2.659(7) .
S(12) C(26) 2.723(7) .
S(12) C(35) 3.808(7) .
S(12) C(36) 3.848(7) .
S(13) Se(1) 3.892(2) 54501
S(13) S(14) 2.940(3) .
S(13) S(15) 2.923(3) .
S(13) C(7) 3.654(8) 54501
S(13) C(9) 3.83(1) 54501
S(13) C(25) 3.871(8) .
S(13) C(26) 3.810(7) .
S(13) C(35) 2.746(7) .
S(13) C(38) 2.647(7) .
S(14) Se(2) 3.873(2) 54501
S(14) S(16) 2.954(3) .
S(14) C(8) 3.661(8) 54501
S(14) C(10) 3.82(1) 54501
S(14) C(25) 3.882(8) .
S(14) C(26) 3.823(7) .
S(14) C(35) 2.732(7) .
S(14) C(37) 2.652(7) .
S(15) S(6) 3.706(3) 64501
S(15) S(8) 3.481(3) 64501
S(15) S(16) 3.519(3) .
S(15) C(9) 3.811(9) 54501
S(15) C(10) 3.961(9) 64501
S(15) C(27) 3.764(8) .
S(15) C(29) 3.874(8) .
S(15) C(38) 2.806(7) .
S(15) C(40) 2.806(7) .
S(16) C(10) 3.818(9) 54501
S(16) C(28) 3.747(7) .
S(16) C(29) 3.925(8) 45501
S(16) C(30) 3.839(8) .
S(16) C(37) 2.790(7) .
S(16) C(39) 2.800(8) .
C(1) Cl(4) 3.76(1) 56601
C(1) Cl(5) 3.983(8) 45601
C(1) Cl(7) 3.75(1) 45601
C(1) Cl(9) 3.970(9) 56601
C(1) C(3) 2.74(1) .
C(1) C(4) 3.04(1) .
C(1) C(44) 4.00(1) 56601
C(2) Cl(3) 3.55(1) 46601
C(2) Cl(7) 3.89(1) 45601
C(2) Cl(8) 3.648(9) 46601
C(2) Cl(10) 3.80(1) 46601
C(2) C(3) 3.01(1) .
C(2) C(4) 2.73(1) .
C(2) C(44) 3.66(1) 46601
C(3) C(5) 2.580(9) .
C(3) C(6) 3.92(1) .
C(3) C(11) 3.62(1) .
C(3) C(13) 3.78(1) .
C(3) C(31) 3.65(1) 56501
C(3) C(33) 3.77(1) 56501
C(4) C(5) 2.58(1) .
C(4) C(6) 3.93(1) .
C(4) C(12) 3.67(1) .
C(4) C(14) 3.80(1) .
C(4) C(32) 3.65(1) 56501
C(4) C(33) 3.97(1) 56501
C(4) C(34) 3.75(1) 56501
C(5) Se(7) 3.876(7) 56501
C(5) Se(8) 3.841(7) 56501
C(5) C(13) 3.76(1) .
C(5) C(14) 3.76(1) .
C(5) C(15) 3.82(1) .
C(5) C(33) 3.74(1) 56501
C(5) C(34) 3.73(1) 56501
C(5) C(35) 3.85(1) 56501
C(6) Se(7) 3.922(7) 56501
C(6) Se(8) 3.887(8) 56501
C(6) C(7) 2.76(1) .
C(6) C(8) 2.75(1) .
C(6) C(15) 3.50(1) .
C(6) C(16) 3.80(1) .
C(6) C(35) 3.52(1) 56501
C(6) C(36) 3.90(1) 56501
C(7) S(13) 3.654(8) 56501
C(7) C(10) 2.57(1) .
C(7) C(16) 3.74(1) .
C(7) C(17) 3.79(1) .
C(7) C(36) 3.79(1) 56501
C(7) C(37) 3.81(1) 56501
C(8) S(14) 3.661(8) 56501
C(8) C(9) 2.56(1) .
C(8) C(16) 3.72(1) .
C(8) C(18) 3.79(1) .
C(8) C(36) 3.79(1) 56501
C(8) C(38) 3.81(1) 56501
C(9) Cl(2) 3.475(9) 56501
C(9) S(13) 3.83(1) 56501
C(9) S(15) 3.811(9) 56501
C(9) C(10) 3.15(1) .
C(9) C(17) 3.66(1) .
C(9) C(30) 3.76(1) .
C(9) C(37) 3.67(1) 56501
C(10) Se(5) 3.886(9) 46501
C(10) Cl(6) 3.652(9) 46501
C(10) S(14) 3.82(1) 56501
C(10) S(15) 3.961(9) 46501
C(10) S(16) 3.818(9) 56501
C(10) C(18) 3.65(1) .
C(10) C(29) 3.87(1) 46501
C(10) C(38) 3.65(1) 56501
C(10) C(40) 3.97(1) 56501
C(11) Cl(7) 3.624(8) 45601
C(11) S(9) 3.838(8) 45501
C(11) S(11) 3.808(9) 45501
C(11) C(12) 3.11(1) .
C(11) C(14) 2.51(1) .
C(11) C(23) 3.63(1) 45501
C(11) C(32) 3.82(1) .
C(12) Se(7) 3.759(8) 46501
C(12) Cl(10) 3.723(8) 46601
C(12) S(10) 3.835(9) 45501
C(12) S(12) 3.823(9) 45501
C(12) C(13) 2.52(1) .
C(12) C(24) 3.66(1) 45501
C(12) C(31) 3.89(1) 46501
C(13) S(11) 3.651(8) 45501
C(13) C(15) 2.75(1) .
C(13) C(23) 3.79(1) 45501
C(13) C(25) 3.76(1) 45501
C(14) S(12) 3.666(8) 45501
C(14) C(15) 2.74(1) .
C(14) C(24) 3.81(1) 45501
C(14) C(25) 3.76(1) 45501
C(15) Se(5) 3.896(8) 45501
C(15) Se(6) 3.953(7) 45501
C(15) C(17) 3.93(1) .
C(15) C(18) 3.93(1) .
C(15) C(25) 3.89(1) 45501
C(15) C(26) 3.54(1) 45501
C(16) Se(5) 3.861(7) 45501
C(16) Se(6) 3.932(7) 45501
C(16) C(17) 2.59(1) .
C(16) C(18) 2.60(1) .
C(16) C(26) 3.88(1) 45501
C(16) C(27) 3.76(1) 45501
C(16) C(28) 3.77(1) 45501
C(17) C(19) 2.73(1) .
C(17) C(20) 3.05(1) .
C(17) C(27) 3.75(1) 45501
C(17) C(29) 3.59(1) 45501
C(18) C(19) 3.00(1) .
C(18) C(20) 2.73(1) .
C(18) C(27) 3.98(1) 45501
C(18) C(28) 3.75(1) 45501
C(18) C(30) 3.61(1) 45501
C(19) Cl(2) 3.499(8) 56501
C(19) Cl(4) 3.641(7) 56501
C(19) Cl(6) 3.747(7) 46501
C(19) Cl(9) 3.681(7) 56501
C(20) Cl(3) 3.782(7) 46501
C(20) Cl(6) 3.542(8) 46501
C(20) Cl(8) 3.860(8) 46501
C(21) Cl(1) 3.765(7) 55601
C(21) Cl(3) 3.685(7) 55601
C(21) Cl(7) 3.805(8) 55601
C(21) Cl(10) 3.625(8) 56601
C(21) C(23) 2.72(1) .
C(21) C(24) 3.01(1) .
C(22) Cl(1) 3.535(7) 55601
C(22) Cl(10) 3.614(8) 56601
C(22) C(23) 3.06(1) .
C(22) C(24) 2.76(1) .
C(22) C(32) 3.59(1) .
C(22) C(33) 3.90(1) .
C(22) C(34) 3.70(1) .
C(23) C(11) 3.63(1) 65501
C(23) C(13) 3.79(1) 65501
C(23) C(25) 2.60(1) .
C(23) C(26) 3.924(9) .
C(23) C(33) 3.87(1) .
C(23) C(35) 3.77(1) .
C(24) C(12) 3.66(1) 65501
C(24) C(14) 3.81(1) 65501
C(24) C(25) 2.60(1) .
C(24) C(26) 3.93(1) .
C(24) C(34) 3.87(1) .
C(24) C(35) 3.76(1) .
C(25) Se(3) 3.924(7) 65501
C(25) Se(4) 3.929(7) 65501
C(25) C(13) 3.76(1) 65501
C(25) C(14) 3.76(1) 65501
C(25) C(15) 3.89(1) 65501
C(25) C(35) 3.79(1) .
C(25) C(36) 3.47(1) .
C(26) Se(3) 3.943(7) 65501
C(26) Se(4) 3.939(7) 65501
C(26) C(15) 3.54(1) 65501
C(26) C(16) 3.88(1) 65501
C(26) C(27) 2.77(1) .
C(26) C(28) 2.754(9) .
C(26) C(36) 3.76(1) .
C(26) C(37) 3.75(1) .
C(26) C(38) 3.75(1) .
C(27) S(5) 3.625(7) 65501
C(27) C(16) 3.76(1) 65501
C(27) C(17) 3.75(1) 65501
C(27) C(18) 3.98(1) 65501
C(27) C(30) 2.56(1) .
C(27) C(37) 3.86(1) .
C(27) C(39) 3.77(1) .
C(28) S(6) 3.615(7) 65501
C(28) C(16) 3.77(1) 65501
C(28) C(18) 3.75(1) 65501
C(28) C(29) 2.55(1) .
C(28) C(38) 3.87(1) .
C(29) S(5) 3.770(9) 65501
C(29) S(7) 3.832(8) 65501
C(29) S(16) 3.925(8) 65501
C(29) C(10) 3.87(1) 64501
C(29) C(17) 3.59(1) 65501
C(29) C(30) 3.16(1) .
C(29) C(39) 3.69(1) .
C(30) Cl(2) 3.755(8) 56501
C(30) Cl(8) 3.719(8) 56501
C(30) Cl(9) 3.934(8) 56501
C(30) S(6) 3.786(9) 65501
C(30) S(8) 3.765(8) 65501
C(30) C(18) 3.61(1) 65501
C(30) C(43) 3.98(1) 56501
C(31) Cl(4) 3.746(7) 55601
C(31) S(1) 3.851(8) 54501
C(31) S(3) 3.844(8) 54501
C(31) C(3) 3.65(1) 54501
C(31) C(12) 3.89(1) 64501
C(31) C(32) 3.14(1) .
C(31) C(34) 2.528(9) .
C(31) C(44) 3.509(9) 55601
C(32) Cl(4) 3.707(7) 55601
C(32) Cl(7) 3.786(8) 45601
C(32) S(2) 3.781(8) 54501
C(32) S(4) 3.774(8) 54501
C(32) S(9) 3.913(7) 45501
C(32) C(4) 3.65(1) 54501
C(32) C(33) 2.54(1) .
C(33) S(3) 3.641(8) 54501
C(33) C(3) 3.77(1) 54501
C(33) C(4) 3.97(1) 54501
C(33) C(5) 3.74(1) 54501
C(33) C(35) 2.77(1) .
C(34) S(4) 3.588(8) 54501
C(34) C(4) 3.75(1) 54501
C(34) C(5) 3.73(1) 54501
C(34) C(35) 2.75(1) .
C(35) Se(1) 3.946(7) 54501
C(35) Se(2) 3.951(7) 54501
C(35) C(5) 3.85(1) 54501
C(35) C(6) 3.52(1) 54501
C(35) C(37) 3.92(1) .
C(35) C(38) 3.92(1) .
C(36) Se(1) 3.947(7) 54501
C(36) Se(2) 3.954(7) 54501
C(36) C(6) 3.90(1) 54501
C(36) C(7) 3.79(1) 54501
C(36) C(8) 3.79(1) 54501
C(36) C(37) 2.58(1) .
C(36) C(38) 2.579(9) .
C(37) C(7) 3.81(1) 54501
C(37) C(9) 3.67(1) 54501
C(37) C(39) 2.79(1) .
C(37) C(40) 3.01(1) .
C(38) C(8) 3.81(1) 54501
C(38) C(10) 3.65(1) 54501
C(38) C(39) 3.11(1) .
C(38) C(40) 2.72(1) .
C(40) Cl(5) 3.943(7) 45501
C(40) Cl(9) 3.973(7) 56501
C(40) C(10) 3.97(1) 54501
C(41) Cl(1) 3.645(8) 65501
C(41) Cl(4) 3.738(8) 65501
C(42) Cl(3) 3.893(9) .
C(42) Cl(4) 3.951(8) 65501
C(42) Cl(8) 3.949(8) 56501
C(43) Cl(3) 3.720(7) .
C(43) C(30) 3.98(1) 54501
C(44) Cl(3) 3.475(7) .
C(44) S(1) 3.940(8) 54401
C(44) C(1) 4.00(1) 54401
C(44) C(2) 3.66(1) 64401
C(44) C(31) 3.509(9) 55401
Se(1) H(5) 2.8534 .
Se(1) H(6) 3.2623 .
Se(1) H(7) 3.6682 .
Se(2) H(8) 3.6594 .
Se(2) H(9) 2.8223 .
Se(2) H(10) 3.2720 .
Se(3) H(11) 2.8020 .
Se(3) H(12) 3.2435 .
Se(3) H(13) 3.6383 .
Se(4) H(14) 3.2318 .
Se(4) H(15) 3.6349 .
Se(4) H(16) 2.7838 .
Se(5) H(9) 2.9560 64501
Se(5) H(25) 2.8124 .
Se(5) H(26) 3.2532 .
Se(5) H(27) 3.6462 .
Se(6) H(5) 2.8145 .
Se(6) H(28) 3.6395 .
Se(6) H(29) 2.7903 .
Se(6) H(30) 3.2506 .
Se(7) H(14) 3.5141 64501
Se(7) H(16) 3.1700 64501
Se(7) H(31) 2.8093 .
Se(7) H(32) 3.2552 .
Se(7) H(33) 3.6459 .
Se(8) H(11) 3.3137 .
Se(8) H(12) 3.6117 .
Se(8) H(34) 3.6332 .
Se(8) H(35) 2.7739 .
Se(8) H(36) 3.2273 .
Mn(1) H(18) 3.9504 54501
Mn(1) H(21) 3.5714 55401
Mn(1) H(23) 3.8224 55401
Mn(1) H(24) 3.9325 55401
Mn(1) H(33) 3.8106 55401
Mn(1) H(38) 3.4662 .
Mn(1) H(39) 3.9971 .
Mn(1) H(40) 3.9559 .
Mn(1) H(41) 3.2938 45501
Mn(1) H(44) 3.1193 .
Mn(1) H(45) 3.7184 .
Mn(1) H(46) 3.7918 .
Cl(1) H(21) 3.1836 55401
Cl(1) H(23) 2.7402 55401
Cl(1) H(24) 3.7684 55401
Cl(1) H(37) 3.8492 .
Cl(1) H(38) 2.9547 .
Cl(1) H(39) 3.7301 .
Cl(1) H(40) 2.7785 .
Cl(1) H(41) 2.7962 45501
Cl(1) H(42) 3.4103 .
Cl(2) H(5) 3.7314 54501
Cl(2) H(6) 3.3200 54501
Cl(2) H(7) 2.8853 54501
Cl(2) H(17) 2.8844 54501
Cl(2) H(18) 3.3404 54501
Cl(2) H(28) 3.6599 54501
Cl(2) H(29) 3.1640 54501
Cl(2) H(30) 3.9025 54501
Cl(2) H(38) 3.1306 .
Cl(2) H(39) 3.0588 .
Cl(2) H(40) 3.9234 .
Cl(2) H(44) 2.8626 .
Cl(3) H(3) 2.8874 64401
Cl(3) H(19) 3.8235 64501
Cl(3) H(20) 2.9822 64501
Cl(3) H(21) 2.8130 55401
Cl(3) H(31) 3.9013 55401
Cl(3) H(33) 3.7027 55401
Cl(3) H(42) 3.8953 .
Cl(3) H(43) 3.0492 .
Cl(3) H(44) 3.1701 .
Cl(3) H(45) 2.6807 .
Cl(3) H(46) 3.7164 .
Cl(4) H(2) 2.8051 54401
Cl(4) H(17) 3.5865 54501
Cl(4) H(18) 2.9272 54501
Cl(4) H(20) 3.5487 54501
Cl(4) H(24) 3.7673 55401
Cl(4) H(32) 3.8399 55401
Cl(4) H(33) 2.8717 55401
Cl(4) H(34) 2.9716 55401
Cl(4) H(36) 3.5791 55401
Cl(4) H(41) 3.0316 45501
Cl(4) H(43) 3.4227 45501
Cl(4) H(44) 3.6296 .
Cl(4) H(45) 3.8618 .
Cl(4) H(46) 3.0119 .
Cl(5) H(1) 3.0425 65401
Cl(5) H(19) 3.8098 65501
Cl(5) H(25) 3.6470 .
Cl(5) H(26) 3.3786 .
Cl(5) H(27) 3.1832 .
Cl(5) H(40) 3.1583 65501
Cl(5) H(41) 2.2946 .
Cl(5) H(42) 2.8256 .
Cl(5) H(43) 3.5655 .
Cl(6) H(8) 3.3214 64501
Cl(6) H(9) 3.8669 64501
Cl(6) H(10) 3.2330 64501
Cl(6) H(17) 3.1037 64501
Cl(6) H(20) 3.1547 64501
Cl(6) H(25) 3.2372 .
Cl(6) H(27) 3.5816 .
Cl(6) H(38) 3.6126 .
Cl(6) H(39) 3.5574 65501
Cl(6) H(40) 3.7952 65501
Cl(6) H(41) 2.3100 .
Cl(6) H(42) 2.8013 .
Cl(6) H(43) 2.7030 .
Cl(7) H(1) 3.3711 65401
Cl(7) H(4) 3.1637 65401
Cl(7) H(11) 3.6971 65401
Cl(7) H(12) 3.6132 65401
Cl(7) H(13) 3.0268 65401
Cl(7) H(21) 3.5345 55401
Cl(7) H(22) 3.2279 55401
Cl(7) H(23) 3.9049 65401
Cl(7) H(34) 3.9746 65401
Cl(7) H(35) 3.6888 65401
Cl(7) H(36) 3.1673 65401
Cl(7) H(41) 2.7994 .
Cl(7) H(42) 2.3253 .
Cl(7) H(43) 2.3254 .
Cl(8) H(1) 3.9257 64401
Cl(8) H(3) 2.9806 64401
Cl(8) H(4) 3.4109 64401
Cl(8) H(19) 2.9443 64501
Cl(8) H(27) 3.1745 54501
Cl(8) H(28) 3.0627 54501
Cl(8) H(30) 3.4800 54501
Cl(8) H(37) 3.8811 54501
Cl(8) H(42) 3.2140 54501
Cl(8) H(44) 2.2826 .
Cl(8) H(45) 2.9386 .
Cl(8) H(46) 3.5767 .
Cl(9) H(1) 3.2769 54401
Cl(9) H(2) 3.8312 54401
Cl(9) H(18) 3.0109 54501
Cl(9) H(28) 3.9427 54501
Cl(9) H(30) 3.1454 54501
Cl(9) H(37) 3.9678 54501
Cl(9) H(40) 3.1931 54501
Cl(9) H(44) 2.2993 .
Cl(9) H(45) 3.5682 .
Cl(9) H(46) 2.7946 .
Cl(10) H(3) 3.7610 64401
Cl(10) H(4) 3.0529 64401
Cl(10) H(14) 3.6445 64401
Cl(10) H(15) 3.0536 64401
Cl(10) H(16) 3.9769 64401
Cl(10) H(21) 3.8288 54401
Cl(10) H(22) 2.9699 54401
Cl(10) H(23) 3.1224 54401
Cl(10) H(31) 3.8153 55401
Cl(10) H(32) 3.5072 55401
Cl(10) H(42) 3.9392 54501
Cl(10) H(44) 3.5887 .
Cl(10) H(45) 2.2871 .
Cl(10) H(46) 2.2871 .
S(1) H(1) 2.2838 .
S(1) H(2) 2.2837 .
S(1) H(3) 3.5724 .
S(1) H(4) 2.8436 .
S(1) H(11) 3.5546 .
S(1) H(13) 3.2901 .
S(1) H(23) 3.7240 .
S(1) H(32) 2.9110 56501
S(1) H(46) 3.3159 56601
S(2) H(1) 3.6338 .
S(2) H(2) 2.9068 .
S(2) H(3) 2.3239 .
S(2) H(4) 2.3239 .
S(2) H(14) 3.0194 .
S(2) H(31) 3.1325 46501
S(2) H(34) 3.1613 56501
S(2) H(35) 3.5417 56501
S(2) H(45) 3.2037 46601
S(3) H(11) 3.3903 .
S(3) H(13) 3.7653 .
S(3) H(16) 3.2491 65501
S(3) H(32) 3.1745 56501
S(4) H(14) 3.0725 .
S(4) H(34) 3.7453 56501
S(4) H(35) 3.3953 56501
S(5) H(5) 3.3755 .
S(5) H(7) 3.7512 .
S(5) H(26) 3.0808 45501
S(6) H(5) 3.8843 45501
S(6) H(6) 3.5191 45501
S(6) H(10) 3.1042 .
S(6) H(28) 3.7182 45501
S(6) H(29) 3.4319 45501
S(7) H(5) 3.5855 .
S(7) H(7) 3.2744 .
S(7) H(17) 2.3114 .
S(7) H(18) 2.3116 .
S(7) H(19) 2.8073 .
S(7) H(20) 3.5904 .
S(7) H(26) 2.8964 45501
S(7) H(29) 3.6597 .
S(7) H(30) 3.3018 .
S(8) H(10) 2.9569 .
S(8) H(17) 2.8359 .
S(8) H(18) 3.6102 .
S(8) H(19) 2.3136 .
S(8) H(20) 2.3134 .
S(8) H(28) 3.1340 45501
S(8) H(29) 3.5325 45501
S(8) H(38) 3.6944 46501
S(9) H(12) 2.9070 65501
S(9) H(21) 2.3231 .
S(9) H(22) 2.3232 .
S(9) H(23) 3.5998 .
S(9) H(24) 2.8266 .
S(9) H(31) 3.3379 .
S(9) H(33) 3.7800 .
S(9) H(35) 3.0079 65501
S(10) H(11) 3.0623 .
S(10) H(15) 3.2132 65501
S(10) H(16) 3.5877 65501
S(10) H(21) 3.6364 .
S(10) H(22) 2.8874 .
S(10) H(23) 2.3170 .
S(10) H(24) 2.3170 .
S(10) H(36) 3.1077 .
S(11) H(12) 3.1144 65501
S(12) H(15) 3.7629 65501
S(12) H(16) 3.4489 65501
S(13) H(6) 3.1331 54501
S(14) H(8) 3.7614 54501
S(14) H(9) 3.4456 54501
S(15) H(6) 2.8893 54501
S(15) H(9) 3.6770 64501
S(15) H(10) 3.3396 64501
S(15) H(25) 3.4372 .
S(15) H(27) 3.8501 .
S(15) H(37) 2.3118 .
S(15) H(38) 2.3120 .
S(15) H(39) 2.8958 .
S(15) H(40) 3.6382 .
S(16) H(8) 3.1999 54501
S(16) H(9) 3.5634 54501
S(16) H(25) 3.6135 45501
S(16) H(26) 3.3219 45501
S(16) H(30) 3.1320 .
S(16) H(37) 2.8831 .
S(16) H(38) 3.6341 .
S(16) H(39) 2.3201 .
S(16) H(40) 2.3201 .
C(1) H(3) 1.9948 .
C(1) H(4) 1.9947 .
C(1) H(18) 3.8143 55601
C(1) H(32) 3.5557 56501
C(1) H(34) 3.9397 56501
C(1) H(46) 3.1639 56601
C(2) H(1) 1.9984 .
C(2) H(2) 1.9983 .
C(2) H(13) 3.8698 .
C(2) H(14) 3.7560 .
C(2) H(20) 3.9693 55601
C(2) H(45) 2.9415 46601
C(3) H(1) 3.5778 .
C(3) H(2) 3.0088 .
C(3) H(3) 3.9504 .
C(3) H(4) 3.1474 .
C(3) H(11) 3.4841 .
C(3) H(13) 3.1555 .
C(3) H(14) 3.6154 .
C(3) H(32) 2.8469 56501
C(3) H(34) 3.6745 56501
C(4) H(1) 3.9722 .
C(4) H(2) 3.2060 .
C(4) H(3) 3.5755 .
C(4) H(4) 2.9697 .
C(4) H(13) 3.5673 .
C(4) H(14) 2.8727 .
C(4) H(32) 3.5412 56501
C(4) H(34) 3.1782 56501
C(4) H(35) 3.5586 56501
C(7) H(5) 2.0377 .
C(7) H(6) 2.0377 .
C(7) H(7) 2.0377 .
C(7) H(8) 2.6952 .
C(7) H(9) 3.2748 .
C(7) H(10) 3.0016 .
C(8) H(5) 3.2608 .
C(8) H(6) 3.0120 .
C(8) H(7) 2.6847 .
C(8) H(8) 2.0507 .
C(8) H(9) 2.0507 .
C(8) H(10) 2.0507 .
C(9) H(8) 2.8404 .
C(9) H(10) 3.4678 .
C(9) H(17) 3.6633 .
C(9) H(29) 2.8275 .
C(9) H(39) 3.6468 56501
C(10) H(5) 3.9904 .
C(10) H(6) 3.4975 .
C(10) H(7) 2.8207 .
C(10) H(17) 3.8660 .
C(10) H(25) 2.9366 46501
C(10) H(39) 3.2482 56501
C(11) H(14) 3.4318 .
C(11) H(15) 2.8071 .
C(11) H(16) 3.9587 .
C(11) H(22) 3.3635 45501
C(11) H(35) 3.2530 .
C(11) H(36) 3.5497 .
C(12) H(4) 3.8882 .
C(12) H(11) 3.9555 .
C(12) H(12) 3.4401 .
C(12) H(13) 2.7957 .
C(12) H(22) 3.7658 45501
C(12) H(31) 3.3182 46501
C(12) H(32) 3.6534 46501
C(13) H(11) 2.0131 .
C(13) H(12) 2.0132 .
C(13) H(13) 2.0130 .
C(13) H(14) 2.9594 .
C(13) H(15) 2.6625 .
C(13) H(16) 3.2307 .
C(14) H(11) 3.2171 .
C(14) H(12) 2.9527 .
C(14) H(13) 2.6475 .
C(14) H(14) 2.0273 .
C(14) H(15) 2.0274 .
C(14) H(16) 2.0273 .
C(17) H(5) 3.5315 .
C(17) H(7) 3.2077 .
C(17) H(10) 3.5667 .
C(17) H(17) 2.9217 .
C(17) H(18) 3.5872 .
C(17) H(19) 3.1719 .
C(17) H(20) 3.9876 .
C(17) H(26) 2.7686 45501
C(17) H(27) 3.9993 45501
C(17) H(28) 3.6023 45501
C(18) H(7) 3.6824 .
C(18) H(10) 2.8392 .
C(18) H(17) 3.0678 .
C(18) H(18) 3.9578 .
C(18) H(19) 2.9977 .
C(18) H(20) 3.5784 .
C(18) H(26) 3.5113 45501
C(18) H(28) 3.1035 45501
C(18) H(29) 3.5341 45501
C(19) H(7) 3.4112 .
C(19) H(19) 2.0388 .
C(19) H(20) 2.0387 .
C(20) H(3) 3.6090 55401
C(20) H(17) 2.0417 .
C(20) H(18) 2.0417 .
C(20) H(28) 3.4907 45501
C(21) H(12) 3.3594 65501
C(21) H(13) 3.8678 65501
C(21) H(15) 3.6219 65501
C(21) H(23) 2.0415 .
C(21) H(24) 2.0415 .
C(21) H(33) 3.9137 .
C(21) H(35) 3.9872 65501
C(21) H(42) 3.9274 55601
C(21) H(43) 3.8451 55601
C(22) H(15) 3.9091 65501
C(22) H(21) 2.0485 .
C(22) H(22) 2.0486 .
C(22) H(33) 3.5251 .
C(22) H(34) 3.9898 .
C(22) H(36) 2.8132 .
C(23) H(12) 2.8195 65501
C(23) H(15) 3.6190 65501
C(23) H(21) 3.5802 .
C(23) H(22) 2.8911 .
C(23) H(23) 3.9894 .
C(23) H(24) 3.2524 .
C(24) H(12) 3.5547 65501
C(24) H(15) 3.1636 65501
C(24) H(16) 3.5675 65501
C(24) H(21) 3.9653 .
C(24) H(22) 3.0726 .
C(24) H(23) 3.5889 .
C(24) H(24) 3.0726 .
C(27) H(9) 3.5659 64501
C(27) H(25) 2.0251 .
C(27) H(26) 2.0251 .
C(27) H(27) 2.0252 .
C(27) H(28) 2.6933 .
C(27) H(29) 3.2617 .
C(27) H(30) 2.9839 .
C(27) H(37) 3.0208 .
C(28) H(5) 3.4724 .
C(28) H(25) 3.2544 .
C(28) H(26) 2.9735 .
C(28) H(27) 2.6883 .
C(28) H(28) 2.0379 .
C(28) H(29) 2.0379 .
C(28) H(30) 2.0380 .
C(28) H(37) 3.2309 .
C(29) H(8) 3.9743 64501
C(29) H(9) 3.1310 64501
C(29) H(28) 2.8622 .
C(29) H(30) 3.4742 .
C(29) H(37) 2.8881 .
C(30) H(5) 3.0413 .
C(30) H(6) 3.8754 .
C(30) H(7) 3.8569 .
C(30) H(19) 3.8412 65501
C(30) H(26) 3.4676 .
C(30) H(27) 2.8625 .
C(30) H(37) 3.3668 .
C(30) H(44) 3.6799 56501
C(31) H(2) 3.6960 54501
C(31) H(14) 3.4347 64501
C(31) H(16) 3.5077 64501
C(31) H(24) 3.1794 .
C(31) H(34) 2.8465 .
C(31) H(35) 3.9894 .
C(31) H(36) 3.4691 .
C(31) H(45) 3.2168 55601
C(31) H(46) 3.0324 55601
C(32) H(11) 3.4135 .
C(32) H(12) 3.3727 .
C(32) H(23) 3.8899 .
C(32) H(24) 2.8067 .
C(32) H(31) 3.9881 .
C(32) H(32) 3.4733 .
C(32) H(33) 2.8382 .
C(33) H(16) 3.8242 64501
C(33) H(24) 3.0631 .
C(33) H(31) 2.0196 .
C(33) H(32) 2.0197 .
C(33) H(33) 2.0197 .
C(33) H(34) 2.6793 .
C(33) H(35) 3.2403 .
C(33) H(36) 2.9718 .
C(34) H(11) 3.8633 .
C(34) H(24) 2.9068 .
C(34) H(31) 3.2315 .
C(34) H(32) 2.9647 .
C(34) H(33) 2.6647 .
C(34) H(34) 2.0245 .
C(34) H(35) 2.0244 .
C(34) H(36) 2.0244 .
C(37) H(6) 2.8785 54501
C(37) H(8) 3.6057 54501
C(37) H(37) 3.1362 .
C(37) H(38) 3.6083 .
C(37) H(39) 3.0560 .
C(37) H(40) 3.9678 .
C(38) H(6) 3.6310 54501
C(38) H(8) 3.1564 54501
C(38) H(9) 3.5436 54501
C(38) H(37) 3.3317 .
C(38) H(39) 2.8717 .
C(38) H(40) 3.5821 .
C(39) H(6) 3.9405 54501
C(39) H(25) 3.5820 .
C(39) H(27) 3.2242 .
C(39) H(30) 3.6402 .
C(39) H(39) 2.0703 .
C(39) H(40) 2.0702 .
C(40) H(6) 3.9489 54501
C(40) H(8) 3.0653 54501
C(40) H(30) 3.6773 .
C(40) H(37) 2.0681 .
C(40) H(38) 2.0682 .
C(41) H(27) 3.9827 .
C(41) H(40) 3.5538 65501
C(41) H(42) 2.0388 .
C(41) H(43) 2.0389 .
C(42) H(21) 3.4129 55401
C(42) H(22) 3.8322 55401
C(42) H(41) 2.0448 .
C(43) H(3) 3.5069 64401
C(43) H(4) 3.9536 64401
C(43) H(18) 3.7209 54501
C(43) H(19) 3.8859 64501
C(43) H(28) 3.5773 54501
C(43) H(30) 3.5399 54501
C(43) H(45) 2.0441 .
C(43) H(46) 2.0441 .
C(44) H(1) 3.9090 54401
C(44) H(2) 3.5362 54401
C(44) H(3) 3.2363 64401
C(44) H(4) 3.3148 64401
C(44) H(31) 3.3835 55401
C(44) H(32) 3.2237 55401
C(44) H(33) 3.3408 55401
C(44) H(44) 2.0419 .
H(1) Cl(5) 3.0425 45601
H(1) Cl(7) 3.3711 45601
H(1) Cl(8) 3.9257 46601
H(1) Cl(9) 3.2769 56601
H(1) C(44) 3.9090 56601
H(2) Cl(4) 2.8051 56601
H(2) Cl(9) 3.8312 56601
H(2) C(31) 3.6960 56501
H(2) C(44) 3.5362 56601
H(3) Cl(3) 2.8874 46601
H(3) Cl(8) 2.9806 46601
H(3) Cl(10) 3.7610 46601
H(3) C(20) 3.6090 55601
H(3) C(43) 3.5069 46601
H(3) C(44) 3.2363 46601
H(4) Cl(7) 3.1637 45601
H(4) Cl(8) 3.4109 46601
H(4) Cl(10) 3.0529 46601
H(4) C(43) 3.9536 46601
H(4) C(44) 3.3148 46601
H(5) Cl(2) 3.7314 56501
H(5) S(6) 3.8843 65501
H(6) Cl(2) 3.3200 56501
H(6) S(6) 3.5191 65501
H(6) S(13) 3.1331 56501
H(6) S(15) 2.8893 56501
H(6) C(37) 2.8785 56501
H(6) C(38) 3.6310 56501
H(6) C(39) 3.9405 56501
H(6) C(40) 3.9489 56501
H(7) Cl(2) 2.8853 56501
H(8) Cl(6) 3.3214 46501
H(8) S(14) 3.7614 56501
H(8) S(16) 3.1999 56501
H(8) C(29) 3.9743 46501
H(8) C(37) 3.6057 56501
H(8) C(38) 3.1564 56501
H(8) C(40) 3.0653 56501
H(9) Se(5) 2.9560 46501
H(9) Cl(6) 3.8669 46501
H(9) S(14) 3.4456 56501
H(9) S(15) 3.6770 46501
H(9) S(16) 3.5634 56501
H(9) C(27) 3.5659 46501
H(9) C(29) 3.1310 46501
H(9) C(38) 3.5436 56501
H(10) Cl(6) 3.2330 46501
H(10) S(15) 3.3396 46501
H(11) Cl(7) 3.6971 45601
H(12) Cl(7) 3.6132 45601
H(12) S(9) 2.9070 45501
H(12) S(11) 3.1144 45501
H(12) C(21) 3.3594 45501
H(12) C(23) 2.8195 45501
H(12) C(24) 3.5547 45501
H(13) Cl(7) 3.0268 45601
H(13) C(21) 3.8678 45501
H(14) Se(7) 3.5141 46501
H(14) Cl(10) 3.6445 46601
H(14) C(31) 3.4347 46501
H(15) Cl(10) 3.0536 46601
H(15) S(10) 3.2132 45501
H(15) S(12) 3.7629 45501
H(15) C(21) 3.6219 45501
H(15) C(22) 3.9091 45501
H(15) C(23) 3.6190 45501
H(15) C(24) 3.1636 45501
H(16) Se(7) 3.1700 46501
H(16) Cl(10) 3.9769 46601
H(16) S(3) 3.2491 45501
H(16) S(10) 3.5877 45501
H(16) S(12) 3.4489 45501
H(16) C(24) 3.5675 45501
H(16) C(31) 3.5077 46501
H(16) C(33) 3.8242 46501
H(17) Cl(2) 2.8844 56501
H(17) Cl(4) 3.5865 56501
H(17) Cl(6) 3.1037 46501
H(18) Mn(1) 3.9504 56501
H(18) Cl(2) 3.3404 56501
H(18) Cl(4) 2.9272 56501
H(18) Cl(9) 3.0109 56501
H(18) C(1) 3.8143 55401
H(18) C(43) 3.7209 56501
H(19) Cl(3) 3.8235 46501
H(19) Cl(5) 3.8098 45501
H(19) Cl(8) 2.9443 46501
H(19) C(30) 3.8412 45501
H(19) C(43) 3.8859 46501
H(20) Cl(3) 2.9822 46501
H(20) Cl(4) 3.5487 56501
H(20) Cl(6) 3.1547 46501
H(20) C(2) 3.9693 55401
H(21) Mn(1) 3.5714 55601
H(21) Cl(1) 3.1836 55601
H(21) Cl(3) 2.8130 55601
H(21) Cl(7) 3.5345 55601
H(21) Cl(10) 3.8288 56601
H(21) C(42) 3.4129 55601
H(22) Cl(7) 3.2279 55601
H(22) Cl(10) 2.9699 56601
H(22) C(11) 3.3635 65501
H(22) C(12) 3.7658 65501
H(22) C(42) 3.8322 55601
H(23) Mn(1) 3.8224 55601
H(23) Cl(1) 2.7402 55601
H(23) Cl(7) 3.9049 45601
H(23) Cl(10) 3.1224 56601
H(24) Mn(1) 3.9325 55601
H(24) Cl(1) 3.7684 55601
H(24) Cl(4) 3.7673 55601
H(25) S(16) 3.6135 65501
H(25) C(10) 2.9366 64501
H(26) S(5) 3.0808 65501
H(26) S(7) 2.8964 65501
H(26) S(16) 3.3219 65501
H(26) C(17) 2.7686 65501
H(26) C(18) 3.5113 65501
H(27) Cl(8) 3.1745 56501
H(27) C(17) 3.9993 65501
H(28) Cl(2) 3.6599 56501
H(28) Cl(8) 3.0627 56501
H(28) Cl(9) 3.9427 56501
H(28) S(6) 3.7182 65501
H(28) S(8) 3.1340 65501
H(28) C(17) 3.6023 65501
H(28) C(18) 3.1035 65501
H(28) C(20) 3.4907 65501
H(28) C(43) 3.5773 56501
H(29) Cl(2) 3.1640 56501
H(29) S(6) 3.4319 65501
H(29) S(8) 3.5325 65501
H(29) C(18) 3.5341 65501
H(30) Cl(2) 3.9025 56501
H(30) Cl(8) 3.4800 56501
H(30) Cl(9) 3.1454 56501
H(30) C(43) 3.5399 56501
H(31) Cl(3) 3.9013 55601
H(31) Cl(10) 3.8153 55601
H(31) S(2) 3.1325 64501
H(31) C(12) 3.3182 64501
H(31) C(44) 3.3835 55601
H(32) Cl(4) 3.8399 55601
H(32) Cl(10) 3.5072 55601
H(32) S(1) 2.9110 54501
H(32) S(3) 3.1745 54501
H(32) C(1) 3.5557 54501
H(32) C(3) 2.8469 54501
H(32) C(4) 3.5412 54501
H(32) C(12) 3.6534 64501
H(32) C(44) 3.2237 55601
H(33) Mn(1) 3.8106 55601
H(33) Cl(3) 3.7027 55601
H(33) Cl(4) 2.8717 55601
H(33) C(44) 3.3408 55601
H(34) Cl(4) 2.9716 55601
H(34) Cl(7) 3.9746 45601
H(34) S(2) 3.1613 54501
H(34) S(4) 3.7453 54501
H(34) C(1) 3.9397 54501
H(34) C(3) 3.6745 54501
H(34) C(4) 3.1782 54501
H(35) Cl(7) 3.6888 45601
H(35) S(2) 3.5417 54501
H(35) S(4) 3.3953 54501
H(35) S(9) 3.0079 45501
H(35) C(4) 3.5586 54501
H(35) C(21) 3.9872 45501
H(36) Cl(4) 3.5791 55601
H(36) Cl(7) 3.1673 45601
H(37) Cl(8) 3.8811 56501
H(37) Cl(9) 3.9678 56501
H(38) S(8) 3.6944 64501
H(39) Cl(6) 3.5574 45501
H(39) C(9) 3.6468 54501
H(39) C(10) 3.2482 54501
H(40) Cl(5) 3.1583 45501
H(40) Cl(6) 3.7952 45501
H(40) Cl(9) 3.1931 56501
H(40) C(41) 3.5538 45501
H(41) Mn(1) 3.2938 65501
H(41) Cl(1) 2.7962 65501
H(41) Cl(4) 3.0316 65501
H(42) Cl(3) 3.8953 .
H(42) Cl(8) 3.2140 56501
H(42) Cl(10) 3.9392 56501
H(42) C(21) 3.9274 55401
H(43) Cl(3) 3.0492 .
H(43) Cl(4) 3.4227 65501
H(43) C(21) 3.8451 55401
H(44) Cl(3) 3.1701 .
H(44) C(30) 3.6799 54501
H(45) Cl(3) 2.6807 .
H(45) S(2) 3.2037 64401
H(45) C(2) 2.9415 64401
H(45) C(31) 3.2168 55401
H(46) Cl(3) 3.7164 .
H(46) S(1) 3.3159 54401
H(46) C(1) 3.1639 54401
H(46) C(31) 3.0324 55401
